data_4323788
loop_
_publ_author_name
'Olga Crespo'
'M. Concepci\'on Gimeno'
'Peter G. Jones'
'Antonio Laguna'

_publ_section_title
;
 Gold(I) Complexes with the nido-Diphosphino Ligand
 [7,8-(Ph2P)2-7,8-C2B9H10]-. Preparation of the First Metallocarborane
 Complex of this Ligand. Crystal Structures of
 [Au{(PPh2)2C2B9H10}(PPh3)].CH2Cl2 and
 [Au2{(PPh2)2C2B9H10}2{(PPh2)2(CH2)3}].3Me2CO
;
_journal_name_full 'Inorganic Chemistry'
_journal_page_first 1361
_journal_page_last 1366
_journal_paper_doi 10.1021/ic951204x
_journal_volume 35
_journal_year 1996
_chemical_formula_sum 'C88 H104 Au2 B18 O3 P6'
_chemical_formula_weight 1984.04
_chemical_name_systematic
;
 ?
;
_space_group_IT_number 2
_symmetry_cell_setting triclinic
_symmetry_space_group_name_Hall '-P 1'
_symmetry_space_group_name_H-M 'P -1'
_atom_sites_solution_hydrogens geom
_atom_sites_solution_primary heavy
_atom_sites_solution_secondary difmap
_audit_creation_method SHELXL
_cell_angle_alpha 78.56(2)
_cell_angle_beta 72.02(2)
_cell_angle_gamma 75.31(2)
_cell_formula_units_Z 2
_cell_length_a 13.432(3)
_cell_length_b 18.888(3)
_cell_length_c 20.021(3)
_cell_measurement_reflns_used 62
_cell_measurement_temperature 173(2)
_cell_measurement_theta_max 12.5
_cell_measurement_theta_min 4.55
_cell_volume 4633.5(16)
_computing_cell_refinement 'Siemens XSCANS'
_computing_data_collection 'Siemens XSCANS'
_computing_data_reduction 'Siemens XSCANS'
_computing_molecular_graphics 'Siemens XP'
_computing_publication_material SHELXL-93
_computing_structure_refinement 'SHELXL-93 (Sheldrick, 1993)'
_computing_structure_solution 'SHELXS-86 (Sheldrick, 1990)'
_diffrn_ambient_temperature 173(2)
_diffrn_measurement_device 'Siemens P4'
_diffrn_measurement_method \w-scans
_diffrn_radiation_monochromator graphite
_diffrn_radiation_source 'fine-focus sealed tube'
_diffrn_radiation_type MoK\a
_diffrn_radiation_wavelength 0.71073
_diffrn_reflns_av_R_equivalents 0.0499
_diffrn_reflns_av_sigmaI/netI 0.0774
_diffrn_reflns_limit_h_max 1
_diffrn_reflns_limit_h_min -13
_diffrn_reflns_limit_k_max 19
_diffrn_reflns_limit_k_min -19
_diffrn_reflns_limit_l_max 20
_diffrn_reflns_limit_l_min -20
_diffrn_reflns_number 12863
_diffrn_reflns_theta_max 22.50
_diffrn_reflns_theta_min 3.04
_diffrn_standards_decay_% 0
_diffrn_standards_interval_count 247
_diffrn_standards_number 3
_exptl_absorpt_coefficient_mu 3.313
_exptl_absorpt_correction_T_max 0.952
_exptl_absorpt_correction_T_min 0.904
_exptl_absorpt_correction_type Psi-scans
_exptl_crystal_colour yellow
_exptl_crystal_density_diffrn 1.422
_exptl_crystal_description tablet
_exptl_crystal_F_000 1988
_exptl_crystal_size_max 0.65
_exptl_crystal_size_mid 0.50
_exptl_crystal_size_min 0.25
_refine_diff_density_max 1.443
_refine_diff_density_min -0.990
_refine_diff_density_rms 0.137
_refine_ls_extinction_method none
_refine_ls_goodness_of_fit_all 1.081
_refine_ls_goodness_of_fit_obs 1.102
_refine_ls_hydrogen_treatment 'open face BH SADI, others riding'
_refine_ls_matrix_type full
_refine_ls_number_parameters 898
_refine_ls_number_reflns 11732
_refine_ls_number_restraints 729
_refine_ls_restrained_S_all 1.055
_refine_ls_restrained_S_obs 1.056
_refine_ls_R_factor_all 0.0964
_refine_ls_R_factor_obs 0.0533
_refine_ls_shift/esd_max -0.008
_refine_ls_shift/esd_mean 0.000
_refine_ls_structure_factor_coef Fsqd
_refine_ls_weighting_details 'w=1/[\s^2^(Fo^2^)+(0.0142P)^2^+49.5583P] where P=(Fo^2^+2Fc^2^)/3'
_refine_ls_weighting_scheme calc
_refine_ls_wR_factor_all 0.1124
_refine_ls_wR_factor_obs 0.0936
_reflns_number_observed 8193
_reflns_number_total 11742
_reflns_observed_criterion >2sigma(I)
_cod_data_source_file ic951204x_2.cif
_cod_data_source_block faisan
_cod_depositor_comments
;
The following automatic conversions were performed:

'_refine_ls_weighting_scheme' value 'calc
w=1/[\s^2^(Fo^2^)+(0.0142P)^2^+49.5583P] where P=(Fo^2^+2Fc^2^)/3'
was changed to 'calc'. New tag '_refine_ls_weighting_details' was
created. The value of the new tag was set to
'w=1/[\s^2^(Fo^2^)+(0.0142P)^2^+49.5583P] where P=(Fo^2^+2Fc^2^)/3'.

Automatic conversion script
Id: cif_fix_values 3143 2015-03-26 13:38:13Z robertas 

The following automatic conversions were performed:

'_atom_sites_solution_primary' value 'Heavy atom method' was changed
to 'heavy'.

Automatic conversion script
Id: cif_fix_values 6452 2018-10-05 10:23:21Z andrius 
;
_cod_original_cell_volume 4633.5(14)
_cod_database_code 4323788

loop_
_symmetry_equiv_pos_as_xyz
'x, y, z'
'-x, -y, -z'

loop_
_atom_site_aniso_label
_atom_site_aniso_U_11
_atom_site_aniso_U_22
_atom_site_aniso_U_33
_atom_site_aniso_U_23
_atom_site_aniso_U_13
_atom_site_aniso_U_12
Au1 0.0221(3) 0.0307(3) 0.0332(3) -0.0108(2) -0.0093(2) -0.0012(2)
Au2 0.0381(3) 0.0209(3) 0.0231(3) -0.0008(2) -0.0094(2) -0.0049(2)
P1 0.027(2) 0.036(2) 0.030(2) -0.0126(14) -0.0078(14) 0.0010(14)
P2 0.023(2) 0.044(2) 0.024(2) -0.0120(14) -0.0070(13) -0.0027(14)
P3 0.035(2) 0.0175(15) 0.019(2) -0.0021(12) -0.0058(13) -0.0021(13)
P4 0.034(2) 0.022(2) 0.023(2) -0.0037(12) -0.0043(14) 0.0002(13)
P5 0.024(2) 0.0197(15) 0.027(2) -0.0046(12) -0.0102(13) -0.0007(12)
P6 0.024(2) 0.0217(15) 0.019(2) -0.0010(12) -0.0036(13) -0.0063(12)
C1 0.024(6) 0.028(6) 0.031(6) -0.009(5) 0.003(5) 0.004(5)
C2 0.025(6) 0.028(6) 0.024(6) -0.006(5) -0.001(5) -0.001(5)
C3 0.028(6) 0.027(6) 0.019(5) -0.003(5) 0.002(5) -0.010(5)
C4 0.021(6) 0.020(5) 0.028(6) -0.011(4) -0.010(5) 0.001(4)
C5 0.027(6) 0.022(5) 0.032(6) -0.015(5) -0.018(5) 0.007(5)
C6 0.034(6) 0.028(6) 0.029(6) -0.018(5) -0.015(5) 0.004(5)
C7 0.036(7) 0.023(6) 0.032(7) -0.010(5) -0.018(5) 0.001(5)
C11 0.045(7) 0.040(7) 0.033(6) -0.018(5) -0.017(5) 0.001(5)
C12 0.074(9) 0.070(10) 0.035(6) -0.022(6) -0.013(6) 0.024(7)
C13 0.056(9) 0.107(12) 0.039(6) -0.022(7) -0.009(6) -0.006(7)
C14 0.072(9) 0.089(10) 0.027(6) -0.007(6) -0.019(5) -0.026(7)
C15 0.065(8) 0.068(9) 0.043(6) 0.004(6) -0.031(6) -0.005(7)
C16 0.043(7) 0.056(8) 0.033(6) -0.012(6) -0.016(5) 0.001(5)
C21 0.036(6) 0.037(6) 0.023(6) -0.018(5) 0.005(5) -0.002(4)
C22 0.053(8) 0.049(6) 0.048(8) -0.015(7) -0.003(6) -0.014(6)
C23 0.077(10) 0.049(7) 0.086(11) -0.030(8) 0.009(8) -0.020(7)
C24 0.086(10) 0.041(7) 0.053(9) -0.011(7) 0.023(8) -0.007(6)
C25 0.075(9) 0.040(6) 0.034(7) -0.012(6) 0.004(7) 0.010(6)
C26 0.045(7) 0.044(6) 0.041(7) -0.016(6) 0.003(6) 0.005(6)
C31 0.023(6) 0.059(7) 0.028(6) -0.022(6) -0.004(5) 0.001(5)
C32 0.037(7) 0.082(9) 0.044(8) -0.036(7) -0.020(6) 0.009(6)
C33 0.045(8) 0.108(11) 0.049(8) -0.054(8) -0.017(6) 0.010(7)
C34 0.047(9) 0.079(9) 0.055(9) -0.049(8) -0.006(6) -0.002(6)
C35 0.028(7) 0.058(8) 0.063(8) -0.034(6) -0.011(6) 0.000(5)
C36 0.028(6) 0.056(7) 0.018(6) -0.014(5) 0.003(5) -0.007(5)
C41 0.030(7) 0.059(7) 0.026(6) -0.003(5) -0.013(5) -0.009(5)
C42 0.044(7) 0.043(6) 0.027(6) -0.005(5) -0.010(5) -0.018(5)
C43 0.052(8) 0.041(6) 0.064(8) -0.002(6) -0.024(6) -0.011(6)
C44 0.065(9) 0.061(8) 0.065(9) 0.021(7) -0.027(6) -0.034(6)
C45 0.058(9) 0.089(10) 0.046(8) 0.020(6) -0.010(6) -0.018(7)
C46 0.033(7) 0.090(8) 0.027(7) 0.008(6) -0.012(5) -0.006(6)
C51 0.023(6) 0.021(5) 0.037(6) -0.006(4) -0.018(5) 0.002(4)
C52 0.050(8) 0.030(6) 0.028(6) -0.005(4) -0.012(5) -0.003(5)
C53 0.074(10) 0.028(6) 0.061(8) -0.005(6) -0.019(6) -0.016(6)
C54 0.057(9) 0.019(6) 0.080(9) -0.018(5) -0.028(6) 0.000(5)
C55 0.056(8) 0.038(6) 0.056(8) -0.024(5) -0.008(6) 0.001(6)
C56 0.048(8) 0.030(5) 0.051(7) -0.012(5) -0.004(5) -0.010(6)
C61 0.031(5) 0.019(5) 0.017(5) -0.008(4) -0.006(4) -0.002(5)
C62 0.032(6) 0.043(7) 0.041(7) -0.005(5) -0.012(5) -0.018(5)
C63 0.044(7) 0.037(7) 0.071(9) 0.000(6) -0.008(6) -0.022(6)
C64 0.070(7) 0.017(6) 0.045(7) 0.002(5) 0.000(6) -0.026(6)
C65 0.066(7) 0.046(8) 0.030(7) 0.010(5) -0.011(6) -0.013(7)
C66 0.034(6) 0.043(7) 0.036(7) -0.001(5) -0.011(5) -0.007(5)
C81 0.036(6) 0.015(5) 0.041(6) -0.007(5) -0.020(5) -0.005(5)
C82 0.033(6) 0.076(10) 0.078(8) -0.050(8) -0.013(5) -0.006(7)
C83 0.034(7) 0.108(12) 0.126(10) -0.083(11) -0.026(7) 0.003(8)
C84 0.071(8) 0.071(10) 0.119(10) -0.061(10) -0.059(8) 0.011(8)
C85 0.096(9) 0.050(8) 0.055(8) 0.004(7) -0.050(7) -0.026(8)
C86 0.065(8) 0.045(7) 0.040(6) 0.001(6) -0.027(5) -0.025(7)
C91 0.029(6) 0.025(6) 0.030(5) -0.007(5) -0.005(5) -0.001(5)
C92 0.039(6) 0.030(6) 0.030(6) -0.009(5) -0.007(4) 0.001(5)
C93 0.037(6) 0.046(8) 0.046(6) -0.004(6) -0.010(5) 0.012(6)
C94 0.036(6) 0.042(7) 0.038(6) -0.014(5) 0.006(5) -0.004(5)
C95 0.047(7) 0.049(7) 0.022(6) -0.011(5) -0.008(4) -0.005(6)
C96 0.039(6) 0.043(7) 0.026(5) -0.013(5) -0.009(5) -0.001(5)
C101 0.034(6) 0.027(5) 0.015(6) -0.001(4) -0.001(5) -0.008(4)
C102 0.040(7) 0.029(5) 0.032(7) -0.002(5) -0.007(5) -0.013(5)
C103 0.033(7) 0.065(7) 0.045(8) -0.013(6) -0.011(6) -0.010(6)
C104 0.041(7) 0.072(8) 0.034(7) -0.010(6) -0.007(6) -0.018(6)
C105 0.050(8) 0.066(7) 0.050(8) -0.027(7) -0.014(6) -0.013(6)
C106 0.052(8) 0.038(6) 0.049(8) -0.015(6) -0.015(6) -0.010(6)
C111 0.040(6) 0.030(6) 0.021(6) -0.006(4) -0.009(5) -0.010(5)
C112 0.047(7) 0.035(7) 0.050(8) 0.001(5) -0.018(6) -0.018(5)
C113 0.047(6) 0.063(9) 0.063(9) 0.007(6) -0.019(7) -0.037(7)
C114 0.037(7) 0.081(10) 0.067(10) 0.006(7) -0.020(6) -0.014(7)
C115 0.047(7) 0.059(9) 0.055(8) 0.012(6) -0.020(6) -0.011(6)
C116 0.044(6) 0.036(7) 0.038(7) 0.002(5) -0.010(6) -0.016(6)
C121 0.025(6) 0.029(6) 0.027(6) -0.006(4) 0.001(5) -0.007(5)
C122 0.046(8) 0.047(7) 0.023(6) -0.014(5) -0.003(5) 0.008(5)
C123 0.060(9) 0.057(8) 0.025(6) -0.007(6) -0.015(6) 0.004(6)
C124 0.050(8) 0.078(9) 0.022(6) -0.025(6) -0.004(5) -0.018(6)
C125 0.033(7) 0.051(7) 0.040(7) -0.028(6) -0.002(5) -0.011(5)
C126 0.030(6) 0.032(6) 0.029(6) -0.010(5) -0.004(5) -0.009(4)

loop_
_atom_site_label
_atom_site_type_symbol
_atom_site_fract_x
_atom_site_fract_y
_atom_site_fract_z
_atom_site_U_iso_or_equiv
_atom_site_thermal_displace_type
_atom_site_occupancy
_atom_site_calc_flag
_atom_site_refinement_flags
_atom_site_disorder_group
Au1 Au 0.19996(3) 0.13779(2) 0.21375(2) 0.02811(14) Uani 1 d . .
Au2 Au 0.35377(4) 0.38213(2) 0.32861(2) 0.02762(14) Uani 1 d . .
P1 P 0.0304(2) 0.1726(2) 0.2937(2) 0.0311(7) Uani 1 d . .
P2 P 0.1022(2) 0.1338(2) 0.13122(15) 0.0297(7) Uani 1 d . .
P3 P 0.4108(2) 0.44311(14) 0.21209(14) 0.0249(7) Uani 1 d . .
P4 P 0.2796(2) 0.50707(15) 0.36008(15) 0.0283(7) Uani 1 d . .
P5 P 0.3822(2) 0.10985(14) 0.19437(14) 0.0234(6) Uani 1 d . .
P6 P 0.3710(2) 0.27156(14) 0.40001(14) 0.0222(6) Uani 1 d . .
C1 C -0.0629(8) 0.1341(6) 0.2681(6) 0.031(3) Uani 1 d U .
C2 C -0.0286(8) 0.1188(6) 0.1875(5) 0.028(3) Uani 1 d U .
C3 C 0.4319(8) 0.5312(5) 0.2225(5) 0.026(2) Uani 1 d U .
C4 C 0.3693(8) 0.5625(5) 0.2965(5) 0.022(2) Uani 1 d U .
C5 C 0.4331(8) 0.1104(5) 0.2694(5) 0.025(2) Uani 1 d U .
C6 C 0.3839(8) 0.1844(6) 0.2999(5) 0.029(3) Uani 1 d U .
C7 C 0.4359(9) 0.1881(6) 0.3572(6) 0.029(3) Uani 1 d U .
B1 B -0.1347(10) 0.1320(7) 0.1589(7) 0.032(3) Uiso 1 d DU .
H01 H -0.1291(74) 0.1457(50) 0.1024(24) 0.038 Uiso 1 d D .
B2 B -0.2520(12) 0.1528(8) 0.2352(8) 0.041(4) Uiso 1 d D .
H02A H -0.3256(52) 0.1876(48) 0.2242(53) 0.049 Uiso 1 d D .
H02B H -0.1968(66) 0.1908(46) 0.2112(50) 0.049 Uiso 1 d D .
B3 B -0.1910(11) 0.1553(7) 0.3029(7) 0.036(3) Uiso 1 d DU .
H03 H -0.2187(73) 0.1947(43) 0.3415(41) 0.043 Uiso 1 d D .
B4 B -0.2067(11) 0.0631(7) 0.2111(7) 0.040(4) Uiso 1 d . .
H4 H -0.2573(11) 0.0399(7) 0.1893(7) 0.048 Uiso 1 calc R .
B5 B -0.2406(12) 0.0791(8) 0.3017(8) 0.047(4) Uiso 1 d . .
H5 H -0.3150(12) 0.0663(8) 0.3419(8) 0.057 Uiso 1 calc R .
B6 B -0.1210(11) 0.0656(7) 0.3258(8) 0.038(4) Uiso 1 d . .
H6 H -0.1138(11) 0.0440(7) 0.3808(8) 0.046 Uiso 1 calc R .
B7 B -0.0150(12) 0.0436(8) 0.2523(7) 0.041(4) Uiso 1 d . .
H7 H 0.0633(12) 0.0086(8) 0.2587(7) 0.049 Uiso 1 calc R .
B8 B -0.0660(10) 0.0395(7) 0.1824(7) 0.032(3) Uiso 1 d . .
H8 H -0.0231(10) 0.0001(7) 0.1426(7) 0.039 Uiso 1 calc R .
B9 B -0.1293(11) 0.0072(8) 0.2697(7) 0.040(4) Uiso 1 d . .
H9 H -0.1299(11) -0.0528(8) 0.2875(7) 0.048 Uiso 1 calc R .
B11 B 0.3457(10) 0.6517(7) 0.2916(7) 0.031(3) Uiso 1 d DU .
H011 H 0.2694(46) 0.6787(47) 0.3239(42) 0.037 Uiso 1 d D .
B12 B 0.4017(10) 0.6860(7) 0.2005(7) 0.031(3) Uiso 1 d D .
H12A H 0.3620(68) 0.6462(41) 0.1911(49) 0.037 Uiso 1 d D .
H12B H 0.3760(71) 0.7396(31) 0.1708(43) 0.037 Uiso 1 d D .
B13 B 0.4530(10) 0.5992(7) 0.1591(7) 0.032(3) Uiso 1 d DU .
H013 H 0.4614(74) 0.5920(51) 0.1043(27) 0.038 Uiso 1 d D .
B14 B 0.4503(11) 0.5995(7) 0.3281(7) 0.037(3) Uiso 1 d . .
H14A H 0.4485(11) 0.5983(7) 0.3846(7) 0.045 Uiso 1 calc R .
B15 B 0.4710(11) 0.6762(8) 0.2650(7) 0.040(4) Uiso 1 d . .
H15A H 0.4834(11) 0.7267(8) 0.2800(7) 0.048 Uiso 1 calc R .
B16 B 0.5400(10) 0.6441(7) 0.1803(7) 0.034(3) Uiso 1 d . .
H16A H 0.5982(10) 0.6730(7) 0.1378(7) 0.041 Uiso 1 calc R .
B17 B 0.5604(11) 0.5468(7) 0.1958(7) 0.036(3) Uiso 1 d . .
H17 H 0.6329(11) 0.5110(7) 0.1645(7) 0.043 Uiso 1 calc R .
B18 B 0.5027(10) 0.5183(7) 0.2849(7) 0.031(3) Uiso 1 d . .
H18 H 0.5330(10) 0.4635(7) 0.3132(7) 0.037 Uiso 1 calc R .
B19 B 0.5709(11) 0.5921(7) 0.2599(7) 0.033(3) Uiso 1 d . .
H19 H 0.6496(11) 0.5871(7) 0.2707(7) 0.040 Uiso 1 calc R .
C11 C 0.0085(8) 0.1467(6) 0.3883(6) 0.037(3) Uani 1 d DU .
C12 C -0.0793(11) 0.1788(7) 0.4366(6) 0.065(4) Uani 1 d DU .
H12 H -0.1305(11) 0.2180(7) 0.4209(6) 0.078 Uiso 1 calc R .
C13 C -0.0945(11) 0.1546(8) 0.5082(6) 0.068(4) Uani 1 d DU .
H13 H -0.1577(11) 0.1762(8) 0.5409(6) 0.082 Uiso 1 calc R .
C14 C -0.0205(10) 0.1004(7) 0.5327(7) 0.060(4) Uani 1 d DU .
H14 H -0.0310(10) 0.0834(7) 0.5818(7) 0.072 Uiso 1 calc R .
C15 C 0.0696(11) 0.0715(7) 0.4834(6) 0.058(4) Uani 1 d DU .
H15 H 0.1235(11) 0.0352(7) 0.4995(6) 0.070 Uiso 1 calc R .
C16 C 0.0855(9) 0.0927(7) 0.4121(6) 0.044(3) Uani 1 d DU .
H16 H 0.1484(9) 0.0706(7) 0.3794(6) 0.052 Uiso 1 calc R .
C21 C -0.0123(8) 0.2728(6) 0.2831(5) 0.034(3) Uani 1 d DU .
C22 C 0.0564(10) 0.3134(6) 0.2902(6) 0.050(3) Uani 1 d DU .
H22 H 0.1211(10) 0.2880(6) 0.3014(6) 0.060 Uiso 1 calc R .
C23 C 0.0330(12) 0.3897(7) 0.2813(8) 0.073(4) Uani 1 d DU .
H23 H 0.0798(12) 0.4164(7) 0.2877(8) 0.088 Uiso 1 calc R .
C24 C -0.0586(11) 0.4258(8) 0.2633(7) 0.070(4) Uani 1 d DU .
H24 H -0.0734(11) 0.4782(8) 0.2547(7) 0.084 Uiso 1 calc R .
C25 C -0.1291(11) 0.3887(6) 0.2572(6) 0.058(3) Uani 1 d DU .
H25 H -0.1934(11) 0.4151(6) 0.2459(6) 0.069 Uiso 1 calc R .
C26 C -0.1072(9) 0.3126(6) 0.2676(6) 0.048(3) Uani 1 d DU .
H26 H -0.1573(9) 0.2869(6) 0.2641(6) 0.057 Uiso 1 calc R .
C31 C 0.1504(8) 0.0648(6) 0.0712(5) 0.037(3) Uani 1 d DU .
C32 C 0.1078(9) 0.0698(7) 0.0161(6) 0.052(3) Uani 1 d DU .
H32 H 0.0526(9) 0.1108(7) 0.0086(6) 0.063 Uiso 1 calc R .
C33 C 0.1437(10) 0.0159(8) -0.0293(7) 0.065(4) Uani 1 d DU .
H33 H 0.1150(10) 0.0207(8) -0.0682(7) 0.078 Uiso 1 calc R .
C34 C 0.2213(10) -0.0443(7) -0.0169(7) 0.058(4) Uani 1 d DU .
H34 H 0.2453(10) -0.0820(7) -0.0467(7) 0.070 Uiso 1 calc R .
C35 C 0.2646(9) -0.0503(7) 0.0386(7) 0.048(3) Uani 1 d DU .
H35 H 0.3195(9) -0.0914(7) 0.0461(7) 0.057 Uiso 1 calc R .
C36 C 0.2277(8) 0.0041(6) 0.0837(5) 0.035(3) Uani 1 d DU .
H36 H 0.2558(8) -0.0008(6) 0.1229(5) 0.042 Uiso 1 calc R .
C41 C 0.0823(8) 0.2206(7) 0.0734(6) 0.038(3) Uani 1 d DU .
C42 C 0.0005(9) 0.2792(6) 0.0957(6) 0.036(3) Uani 1 d DU .
H42 H -0.0523(9) 0.2725(6) 0.1394(6) 0.043 Uiso 1 calc R .
C43 C -0.0049(10) 0.3469(6) 0.0552(7) 0.051(3) Uani 1 d DU .
H43 H -0.0622(10) 0.3865(6) 0.0709(7) 0.061 Uiso 1 calc R .
C44 C 0.0712(10) 0.3585(8) -0.0080(7) 0.062(4) Uani 1 d DU .
H44 H 0.0687(10) 0.4060(8) -0.0351(7) 0.074 Uiso 1 calc R .
C45 C 0.1509(11) 0.2996(8) -0.0307(7) 0.069(4) Uani 1 d DU .
H45 H 0.2014(11) 0.3063(8) -0.0755(7) 0.083 Uiso 1 calc R .
C46 C 0.1599(9) 0.2318(7) 0.0091(6) 0.053(3) Uani 1 d DU .
H46 H 0.2180(9) 0.1927(7) -0.0067(6) 0.064 Uiso 1 calc R .
C51 C 0.4359(8) 0.0170(5) 0.1708(5) 0.026(2) Uani 1 d DU .
C52 C 0.3934(9) -0.0405(6) 0.2170(6) 0.037(3) Uani 1 d DU .
H52 H 0.3428(9) -0.0310(6) 0.2611(6) 0.044 Uiso 1 calc R .
C53 C 0.4248(10) -0.1103(6) 0.1990(7) 0.054(3) Uani 1 d DU .
H53 H 0.3967(10) -0.1491(6) 0.2315(7) 0.064 Uiso 1 calc R .
C54 C 0.4959(10) -0.1262(6) 0.1351(6) 0.050(3) Uani 1 d DU .
H54 H 0.5159(10) -0.1749(6) 0.1228(6) 0.060 Uiso 1 calc R .
C55 C 0.5370(10) -0.0695(6) 0.0897(7) 0.051(3) Uani 1 d DU .
H55 H 0.5875(10) -0.0796(6) 0.0458(7) 0.061 Uiso 1 calc R .
C56 C 0.5067(9) 0.0019(6) 0.1065(6) 0.044(3) Uani 1 d DU .
H56 H 0.5348(9) 0.0405(6) 0.0736(6) 0.053 Uiso 1 calc R .
C61 C 0.4497(7) 0.1701(5) 0.1214(5) 0.023(2) Uani 1 d DU .
C62 C 0.5548(8) 0.1748(6) 0.1126(6) 0.036(3) Uani 1 d DU .
H62 H 0.5916(8) 0.1480(6) 0.1464(6) 0.043 Uiso 1 calc R .
C63 C 0.6054(10) 0.2184(6) 0.0546(7) 0.051(3) Uani 1 d DU .
H63 H 0.6777(10) 0.2210(6) 0.0476(7) 0.061 Uiso 1 calc R .
C64 C 0.5509(9) 0.2573(6) 0.0077(6) 0.045(3) Uani 1 d DU .
H64 H 0.5858(9) 0.2884(6) -0.0312(6) 0.054 Uiso 1 calc R .
C65 C 0.4479(10) 0.2540(6) 0.0140(6) 0.050(3) Uani 1 d DU .
H65 H 0.4126(10) 0.2805(6) -0.0206(6) 0.059 Uiso 1 calc R .
C66 C 0.3963(9) 0.2106(6) 0.0725(6) 0.038(3) Uani 1 d DU .
H66 H 0.3239(9) 0.2087(6) 0.0790(6) 0.046 Uiso 1 calc R .
C71 C 0.2581(11) 0.2432(9) 0.4677(7) 0.031(7) Uiso 0.50 d PGU 1
C72 C 0.1679(13) 0.2988(7) 0.4850(8) 0.034(6) Uiso 0.50 d PGU 1
H72 H 0.1642(18) 0.3457(8) 0.4568(10) 0.041 Uiso 0.50 calc PR 1
C73 C 0.0831(10) 0.2858(8) 0.5434(8) 0.054(7) Uiso 0.50 d PGU 1
H73 H 0.0214(13) 0.3238(10) 0.5552(12) 0.065 Uiso 0.50 calc PR 1
C74 C 0.0885(11) 0.2171(9) 0.5846(7) 0.048(7) Uiso 0.50 d PGU 1
H74 H 0.0305(14) 0.2082(12) 0.6246(10) 0.057 Uiso 0.50 calc PR 1
C75 C 0.1787(13) 0.1615(7) 0.5674(8) 0.053(7) Uiso 0.50 d PGU 1
H75 H 0.1824(18) 0.1146(8) 0.5955(11) 0.063 Uiso 0.50 calc PR 1
C76 C 0.2635(11) 0.1745(8) 0.5089(8) 0.035(6) Uiso 0.50 d PGU 1
H76 H 0.3252(13) 0.1365(10) 0.4971(12) 0.042 Uiso 0.50 calc PR 1
C71' C 0.2430(11) 0.2595(10) 0.4584(8) 0.020(6) Uiso 0.50 d PGU 2
C72' C 0.1515(15) 0.3077(9) 0.4459(8) 0.054(7) Uiso 0.50 d PGU 2
H72' H 0.1572(21) 0.3441(12) 0.4053(11) 0.065 Uiso 0.50 calc PR 2
C73' C 0.0519(12) 0.3027(10) 0.4926(11) 0.099(11) Uiso 0.50 d PGU 2
H73' H -0.0106(15) 0.3357(14) 0.4840(16) 0.118 Uiso 0.50 calc PR 2
C74' C 0.0436(12) 0.2496(12) 0.5519(10) 0.073(9) Uiso 0.50 d PGU 2
H74' H -0.0245(13) 0.2462(17) 0.5838(13) 0.087 Uiso 0.50 calc PR 2
C75' C 0.1350(15) 0.2013(10) 0.5644(8) 0.066(8) Uiso 0.50 d PGU 2
H75' H 0.1294(22) 0.1650(14) 0.6049(11) 0.080 Uiso 0.50 calc PR 2
C76' C 0.2347(12) 0.2063(9) 0.5177(9) 0.053(7) Uiso 0.50 d PGU 2
H76' H 0.2972(15) 0.1734(13) 0.5262(14) 0.064 Uiso 0.50 calc PR 2
C81 C 0.4577(8) 0.2741(5) 0.4524(5) 0.028(2) Uani 1 d DU .
C82 C 0.5630(9) 0.2795(7) 0.4166(7) 0.058(4) Uani 1 d DU .
H82 H 0.5886(9) 0.2777(7) 0.3670(7) 0.069 Uiso 1 calc R .
C83 C 0.6291(10) 0.2875(8) 0.4534(9) 0.082(5) Uani 1 d DU .
H83 H 0.7008(10) 0.2913(8) 0.4287(9) 0.098 Uiso 1 calc R .
C84 C 0.5944(11) 0.2901(8) 0.5252(8) 0.077(4) Uani 1 d DU .
H84 H 0.6418(11) 0.2948(8) 0.5501(8) 0.092 Uiso 1 calc R .
C85 C 0.4911(12) 0.2858(7) 0.5602(7) 0.060(4) Uani 1 d DU .
H85 H 0.4658(12) 0.2877(7) 0.6098(7) 0.072 Uiso 1 calc R .
C86 C 0.4230(10) 0.2788(6) 0.5235(6) 0.045(3) Uani 1 d DU .
H86 H 0.3507(10) 0.2771(6) 0.5481(6) 0.055 Uiso 1 calc R .
C91 C 0.5294(8) 0.4069(5) 0.1483(5) 0.029(2) Uani 1 d DU .
C92 C 0.6154(8) 0.3582(5) 0.1690(6) 0.034(3) Uani 1 d DU .
H92 H 0.6069(8) 0.3397(5) 0.2177(6) 0.041 Uiso 1 calc R .
C93 C 0.7115(9) 0.3362(6) 0.1210(6) 0.047(3) Uani 1 d DU .
H93 H 0.7683(9) 0.3026(6) 0.1364(6) 0.056 Uiso 1 calc R .
C94 C 0.7252(9) 0.3633(6) 0.0504(6) 0.042(3) Uani 1 d DU .
H94 H 0.7921(9) 0.3486(6) 0.0173(6) 0.050 Uiso 1 calc R .
C95 C 0.6439(9) 0.4112(6) 0.0272(6) 0.040(3) Uani 1 d DU .
H95 H 0.6544(9) 0.4300(6) -0.0216(6) 0.048 Uiso 1 calc R .
C96 C 0.5460(8) 0.4321(6) 0.0754(5) 0.036(3) Uani 1 d DU .
H96 H 0.4890(8) 0.4641(6) 0.0590(5) 0.043 Uiso 1 calc R .
C101 C 0.3074(8) 0.4593(5) 0.1668(5) 0.027(2) Uani 1 d DU .
C102 C 0.2383(8) 0.5267(6) 0.1579(5) 0.033(3) Uani 1 d DU .
H102 H 0.2463(8) 0.5685(6) 0.1740(5) 0.040 Uiso 1 calc R .
C103 C 0.1595(9) 0.5334(7) 0.1264(6) 0.047(3) Uani 1 d DU .
H103 H 0.1131(9) 0.5799(7) 0.1200(6) 0.056 Uiso 1 calc R .
C104 C 0.1472(10) 0.4734(6) 0.1041(6) 0.048(3) Uani 1 d DU .
H104 H 0.0902(10) 0.4782(6) 0.0838(6) 0.057 Uiso 1 calc R .
C105 C 0.2148(10) 0.4064(7) 0.1103(6) 0.052(3) Uani 1 d DU .
H105 H 0.2062(10) 0.3653(7) 0.0935(6) 0.062 Uiso 1 calc R .
C106 C 0.2949(9) 0.3998(6) 0.1411(6) 0.045(3) Uani 1 d DU .
H106 H 0.3431(9) 0.3536(6) 0.1451(6) 0.054 Uiso 1 calc R .
C111 C 0.1431(9) 0.5477(5) 0.3553(5) 0.029(2) Uani 1 d DU .
C112 C 0.0629(9) 0.5157(6) 0.4025(6) 0.042(3) Uani 1 d DU .
H112 H 0.0796(9) 0.4765(6) 0.4377(6) 0.050 Uiso 1 calc R .
C113 C -0.0417(9) 0.5400(7) 0.3991(7) 0.054(3) Uani 1 d DU .
H113 H -0.0963(9) 0.5173(7) 0.4318(7) 0.065 Uiso 1 calc R .
C114 C -0.0675(11) 0.5967(7) 0.3489(7) 0.062(4) Uani 1 d DU .
H114 H -0.1394(11) 0.6135(7) 0.3466(7) 0.075 Uiso 1 calc R .
C115 C 0.0133(9) 0.6290(7) 0.3015(7) 0.055(3) Uani 1 d DU .
H115 H -0.0037(9) 0.6682(7) 0.2664(7) 0.066 Uiso 1 calc R .
C116 C 0.1176(9) 0.6051(6) 0.3045(6) 0.039(3) Uani 1 d DU .
H116 H 0.1720(9) 0.6279(6) 0.2718(6) 0.047 Uiso 1 calc R .
C121 C 0.2797(8) 0.5219(5) 0.4461(5) 0.028(2) Uani 1 d DU .
C122 C 0.3473(9) 0.4714(6) 0.4818(5) 0.042(3) Uani 1 d DU .
H122 H 0.3914(9) 0.4292(6) 0.4609(5) 0.051 Uiso 1 calc R .
C123 C 0.3510(10) 0.4821(7) 0.5472(6) 0.049(3) Uani 1 d DU .
H123 H 0.3986(10) 0.4478(7) 0.5706(6) 0.059 Uiso 1 calc R .
C124 C 0.2861(9) 0.5420(6) 0.5784(6) 0.048(3) Uani 1 d DU .
H124 H 0.2890(9) 0.5495(6) 0.6232(6) 0.057 Uiso 1 calc R .
C125 C 0.2165(9) 0.5914(6) 0.5445(6) 0.040(3) Uani 1 d DU .
H125 H 0.1700(9) 0.6322(6) 0.5667(6) 0.048 Uiso 1 calc R .
C126 C 0.2143(8) 0.5819(6) 0.4790(5) 0.030(2) Uani 1 d DU .
H126 H 0.1673(8) 0.6170(6) 0.4557(5) 0.036 Uiso 1 calc R .
O1 O 0.1734(9) 0.7072(7) 0.1375(6) 0.094(4) Uiso 1 d U .
C200 C 0.0697(15) 0.8093(10) 0.0830(10) 0.098(6) Uiso 1 d U .
C201 C 0.1160(13) 0.8114(9) 0.2017(9) 0.080(5) Uiso 1 d U .
C202 C 0.1225(13) 0.7720(9) 0.1430(9) 0.077(5) Uiso 1 d U .
O2 O 0.3661(25) -0.0822(19) 0.4881(18) 0.333(15) Uiso 1 d U .
C204 C 0.5108(24) -0.0739(16) 0.3970(15) 0.186(11) Uiso 1 d . .
C205 C 0.3373(27) -0.0312(19) 0.4066(19) 0.211(13) Uiso 1 d U .
C206 C 0.3951(30) -0.0131(21) 0.4434(20) 0.221(14) Uiso 1 d U .
O3 O 0.2718(27) 0.1383(20) 0.7794(18) 0.348(16) Uiso 1 d . .
C207 C 0.2650(34) 0.2149(24) 0.7073(24) 0.273(18) Uiso 1 d U .
C208 C 0.1560(32) 0.2182(21) 0.7798(21) 0.239(16) Uiso 1 d U .
C209 C 0.2551(38) 0.2389(25) 0.7769(25) 0.277(18) Uiso 1 d U .

loop_
_atom_type_symbol
_atom_type_description
_atom_type_scat_dispersion_real
_atom_type_scat_dispersion_imag
_atom_type_scat_source
C C 0.0033 0.0016 'International Tables Vol C Tables 4.2.6.8 and 6.1.1.4'
H H 0.0000 0.0000 'International Tables Vol C Tables 4.2.6.8 and 6.1.1.4'
B B 0.0013 0.0007 'International Tables Vol C Tables 4.2.6.8 and 6.1.1.4'
P P 0.1023 0.0942 'International Tables Vol C Tables 4.2.6.8 and 6.1.1.4'
Au Au -2.0133 8.8022 'International Tables Vol C Tables 4.2.6.8 and 6.1.1.4'
O O 0.0106 0.0060 'International Tables Vol C Tables 4.2.6.8 and 6.1.1.4'

loop_
_geom_angle_atom_site_label_1
_geom_angle_atom_site_label_2
_geom_angle_atom_site_label_3
_geom_angle
_geom_angle_site_symmetry_1
_geom_angle_site_symmetry_3
_geom_angle_publ_flag
P5 Au1 P1 147.36(10) . . y
P5 Au1 P2 126.55(10) . . y
P1 Au1 P2 86.06(10) . . y
P6 Au2 P3 144.80(10) . . y
P6 Au2 P4 129.81(10) . . y
P3 Au2 P4 84.35(9) . . y
C11 P1 C21 104.3(5) . . y
C11 P1 C1 106.6(5) . . y
C21 P1 C1 108.0(5) . . y
C11 P1 Au1 121.4(3) . . y
C21 P1 Au1 109.8(3) . . y
C1 P1 Au1 106.2(3) . . y
C31 P2 C41 103.8(5) . . y
C31 P2 C2 106.4(5) . . y
C41 P2 C2 108.3(5) . . y
C31 P2 Au1 120.9(3) . . y
C41 P2 Au1 112.4(4) . . y
C2 P2 Au1 104.5(3) . . y
C91 P3 C101 103.4(5) . . y
C91 P3 C3 104.1(5) . . y
C101 P3 C3 109.3(4) . . y
C91 P3 Au2 123.3(3) . . y
C101 P3 Au2 110.3(3) . . y
C3 P3 Au2 105.8(3) . . y
C121 P4 C111 104.1(4) . . y
C121 P4 C4 105.6(5) . . y
C111 P4 C4 108.7(4) . . y
C121 P4 Au2 116.8(3) . . y
C111 P4 Au2 116.8(3) . . y
C4 P4 Au2 104.1(3) . . y
C51 P5 C61 105.9(4) . . y
C51 P5 C5 104.4(4) . . y
C61 P5 C5 105.9(5) . . y
C51 P5 Au1 110.1(3) . . y
C61 P5 Au1 112.9(3) . . y
C5 P5 Au1 116.8(3) . . y
C71' P6 C81 108.9(6) . . ?
C81 P6 C71 101.4(6) . . ?
C71' P6 C7 108.8(7) . . ?
C81 P6 C7 103.6(5) . . ?
C71 P6 C7 102.5(6) . . ?
C71' P6 Au2 110.2(6) . . ?
C81 P6 Au2 107.2(3) . . ?
C71 P6 Au2 122.0(5) . . ?
C7 P6 Au2 117.7(4) . . y
C2 C1 B3 114.3(9) . . ?
C2 C1 B7 62.9(7) . . ?
B3 C1 B7 114.5(9) . . ?
C2 C1 B6 112.1(9) . . ?
B3 C1 B6 63.6(7) . . ?
B7 C1 B6 60.4(7) . . ?
C2 C1 P1 115.9(7) . . ?
B3 C1 P1 121.7(8) . . ?
B7 C1 P1 113.6(7) . . ?
B6 C1 P1 118.8(8) . . ?
C1 C2 B1 110.3(8) . . ?
C1 C2 B8 110.1(8) . . ?
B1 C2 B8 64.7(7) . . ?
C1 C2 B7 62.0(7) . . ?
B1 C2 B7 115.2(9) . . ?
B8 C2 B7 61.1(7) . . ?
C1 C2 P2 118.3(7) . . ?
B1 C2 P2 124.2(8) . . ?
B8 C2 P2 117.3(7) . . ?
B7 C2 P2 110.9(7) . . ?
C4 C3 B13 110.2(8) . . ?
C4 C3 B17 109.4(8) . . ?
B13 C3 B17 64.8(7) . . ?
C4 C3 B18 62.5(6) . . ?
B13 C3 B18 115.5(9) . . ?
B17 C3 B18 60.6(7) . . ?
C4 C3 P3 117.1(7) . . y
B13 C3 P3 125.2(8) . . ?
B17 C3 P3 118.9(7) . . ?
B18 C3 P3 110.0(7) . . ?
C3 C4 B11 114.3(8) . . ?
C3 C4 B18 62.5(6) . . ?
B11 C4 B18 115.5(8) . . ?
C3 C4 B14 112.3(8) . . ?
B11 C4 B14 63.2(7) . . ?
B18 C4 B14 61.7(7) . . ?
C3 C4 P4 115.9(6) . . y
B11 C4 P4 122.2(7) . . ?
B18 C4 P4 111.7(7) . . ?
B14 C4 P4 118.1(7) . . ?
C6 C5 P5 109.8(6) . . y
C7 C6 C5 109.6(8) . . y
C6 C7 P6 110.7(7) . . y
C2 B1 B4 105.3(9) . . ?
C2 B1 B8 60.0(7) . . ?
B4 B1 B8 58.8(7) . . ?
C2 B1 B2 106.7(9) . . ?
B4 B1 B2 57.9(7) . . ?
B8 B1 B2 106.0(9) . . ?
B5 B2 B4 61.9(8) . . ?
B5 B2 B3 58.9(8) . . ?
B4 B2 B3 106.7(10) . . ?
B5 B2 B1 106.8(10) . . ?
B4 B2 B1 59.4(8) . . ?
B3 B2 B1 102.3(9) . . ?
C1 B3 B5 106.1(10) . . ?
C1 B3 B6 61.1(7) . . ?
B5 B3 B6 60.3(8) . . ?
C1 B3 B2 106.2(10) . . ?
B5 B3 B2 58.7(8) . . ?
B6 B3 B2 108.9(10) . . ?
B2 B4 B8 111.8(10) . . ?
B2 B4 B1 62.7(8) . . ?
B8 B4 B1 61.0(7) . . ?
B2 B4 B5 58.5(8) . . ?
B8 B4 B5 106.5(10) . . ?
B1 B4 B5 106.7(10) . . ?
B2 B4 B9 108.6(10) . . ?
B8 B4 B9 58.8(7) . . ?
B1 B4 B9 107.5(10) . . ?
B5 B4 B9 59.6(8) . . ?
B3 B5 B2 62.4(8) . . ?
B3 B5 B6 60.6(8) . . ?
B2 B5 B6 112.1(11) . . ?
B3 B5 B9 108.1(10) . . ?
B2 B5 B9 110.4(11) . . ?
B6 B5 B9 59.6(8) . . ?
B3 B5 B4 107.7(10) . . ?
B2 B5 B4 59.7(8) . . ?
B6 B5 B4 108.2(10) . . ?
B9 B5 B4 60.6(8) . . ?
C1 B6 B7 59.7(7) . . ?
C1 B6 B5 100.8(9) . . ?
B7 B6 B5 107.9(10) . . ?
C1 B6 B3 55.3(7) . . ?
B7 B6 B3 106.9(10) . . ?
B5 B6 B3 59.1(8) . . ?
C1 B6 B9 104.0(9) . . ?
B7 B6 B9 59.9(8) . . ?
B5 B6 B9 61.1(8) . . ?
B3 B6 B9 108.1(10) . . ?
C1 B7 C2 55.1(6) . . ?
C1 B7 B6 59.9(7) . . ?
C2 B7 B6 105.3(9) . . ?
C1 B7 B9 104.8(10) . . ?
C2 B7 B9 105.1(9) . . ?
B6 B7 B9 60.9(8) . . ?
C1 B7 B8 103.1(9) . . ?
C2 B7 B8 59.1(7) . . ?
B6 B7 B8 109.0(10) . . ?
B9 B7 B8 59.9(8) . . ?
C2 B8 B9 105.5(9) . . ?
C2 B8 B7 59.8(7) . . ?
B9 B8 B7 59.7(8) . . ?
C2 B8 B4 102.8(9) . . ?
B9 B8 B4 62.0(8) . . ?
B7 B8 B4 108.4(10) . . ?
C2 B8 B1 55.3(7) . . ?
B9 B8 B1 109.3(9) . . ?
B7 B8 B1 106.3(9) . . ?
B4 B8 B1 60.2(7) . . ?
B7 B9 B8 60.4(8) . . ?
B7 B9 B6 59.2(8) . . ?
B8 B9 B6 108.0(10) . . ?
B7 B9 B5 105.9(10) . . ?
B8 B9 B5 107.1(10) . . ?
B6 B9 B5 59.3(8) . . ?
B7 B9 B4 106.7(10) . . ?
B8 B9 B4 59.2(7) . . ?
B6 B9 B4 107.4(10) . . ?
B5 B9 B4 59.8(8) . . ?
C4 B11 B15 106.2(9) . . ?
C4 B11 B14 61.9(7) . . ?
B15 B11 B14 59.3(7) . . ?
C4 B11 B12 106.7(9) . . ?
B15 B11 B12 59.6(7) . . ?
B14 B11 B12 109.1(9) . . ?
B15 B12 B16 61.1(7) . . ?
B15 B12 B11 58.9(7) . . ?
B16 B12 B11 105.8(9) . . ?
B15 B12 B13 105.8(9) . . ?
B16 B12 B13 59.0(7) . . ?
B11 B12 B13 101.6(9) . . ?
C3 B13 B16 105.8(9) . . ?
C3 B13 B17 60.1(7) . . ?
B16 B13 B17 58.9(7) . . ?
C3 B13 B12 107.1(9) . . ?
B16 B13 B12 58.2(7) . . ?
B17 B13 B12 106.4(9) . . ?
B15 B14 C4 101.4(9) . . ?
B15 B14 B19 61.7(8) . . ?
C4 B14 B19 103.2(9) . . ?
B15 B14 B11 59.9(7) . . ?
C4 B14 B11 54.9(6) . . ?
B19 B14 B11 108.4(9) . . ?
B15 B14 B18 108.7(10) . . ?
C4 B14 B18 58.9(7) . . ?
B19 B14 B18 59.7(7) . . ?
B11 B14 B18 106.1(9) . . ?
B14 B15 B11 60.8(8) . . ?
B14 B15 B12 111.9(10) . . ?
B11 B15 B12 61.5(7) . . ?
B14 B15 B19 59.7(7) . . ?
B11 B15 B19 107.4(10) . . ?
B12 B15 B19 109.9(10) . . ?
B14 B15 B16 108.1(10) . . ?
B11 B15 B16 106.7(10) . . ?
B12 B15 B16 59.7(7) . . ?
B19 B15 B16 60.2(7) . . ?
B17 B16 B12 111.7(9) . . ?
B17 B16 B13 60.7(7) . . ?
B12 B16 B13 62.9(7) . . ?
B17 B16 B15 106.4(9) . . ?
B12 B16 B15 59.2(7) . . ?
B13 B16 B15 107.2(9) . . ?
B17 B16 B19 58.2(7) . . ?
B12 B16 B19 109.1(9) . . ?
B13 B16 B19 107.0(9) . . ?
B15 B16 B19 59.8(7) . . ?
C3 B17 B19 106.3(9) . . ?
C3 B17 B18 60.1(7) . . ?
B19 B17 B18 60.9(7) . . ?
C3 B17 B16 103.0(9) . . ?
B19 B17 B16 62.0(7) . . ?
B18 B17 B16 109.8(9) . . ?
C3 B17 B13 55.1(7) . . ?
B19 B17 B13 109.7(9) . . ?
B18 B17 B13 106.9(9) . . ?
B16 B17 B13 60.4(7) . . ?
C4 B18 C3 55.0(6) . . ?
C4 B18 B17 102.6(9) . . ?
C3 B18 B17 59.3(7) . . ?
C4 B18 B19 103.3(8) . . ?
C3 B18 B19 104.4(9) . . ?
B17 B18 B19 59.2(7) . . ?
C4 B18 B14 59.4(7) . . ?
C3 B18 B14 104.4(9) . . ?
B17 B18 B14 107.0(9) . . ?
B19 B18 B14 59.4(7) . . ?
B17 B19 B14 108.7(10) . . ?
B17 B19 B18 59.8(7) . . ?
B14 B19 B18 60.9(7) . . ?
B17 B19 B15 107.9(9) . . ?
B14 B19 B15 58.6(7) . . ?
B18 B19 B15 107.1(9) . . ?
B17 B19 B16 59.8(7) . . ?
B14 B19 B16 107.2(9) . . ?
B18 B19 B16 107.2(9) . . ?
B15 B19 B16 60.1(7) . . ?
C12 C11 C16 119.2(11) . . ?
C12 C11 P1 122.8(9) . . ?
C16 C11 P1 118.0(8) . . ?
C11 C12 C13 120.5(12) . . ?
C14 C13 C12 121.2(12) . . ?
C13 C14 C15 117.1(13) . . ?
C16 C15 C14 123.0(12) . . ?
C15 C16 C11 118.8(11) . . ?
C22 C21 C26 117.1(11) . . ?
C22 C21 P1 117.2(8) . . ?
C26 C21 P1 125.8(9) . . ?
C23 C22 C21 121.8(12) . . ?
C24 C23 C22 118.7(14) . . ?
C25 C24 C23 121.6(14) . . ?
C24 C25 C26 119.7(13) . . ?
C25 C26 C21 121.0(12) . . ?
C32 C31 C36 119.5(11) . . ?
C32 C31 P2 121.4(8) . . ?
C36 C31 P2 119.0(8) . . ?
C31 C32 C33 121.3(11) . . ?
C34 C33 C32 118.9(11) . . ?
C33 C34 C35 120.4(12) . . ?
C34 C35 C36 120.1(11) . . ?
C31 C36 C35 119.7(10) . . ?
C42 C41 C46 118.9(12) . . ?
C42 C41 P2 121.3(8) . . ?
C46 C41 P2 119.2(9) . . ?
C43 C42 C41 120.4(11) . . ?
C42 C43 C44 121.2(12) . . ?
C45 C44 C43 118.2(13) . . ?
C46 C45 C44 122.1(13) . . ?
C45 C46 C41 119.2(12) . . ?
C56 C51 C52 118.7(10) . . ?
C56 C51 P5 123.2(8) . . ?
C52 C51 P5 117.7(8) . . ?
C53 C52 C51 119.9(10) . . ?
C52 C53 C54 122.0(11) . . ?
C55 C54 C53 117.9(11) . . ?
C54 C55 C56 121.6(11) . . ?
C51 C56 C55 119.9(11) . . ?
C66 C61 C62 119.4(10) . . ?
C66 C61 P5 119.2(8) . . ?
C62 C61 P5 121.4(7) . . ?
C63 C62 C61 119.8(10) . . ?
C64 C63 C62 119.2(11) . . ?
C63 C64 C65 122.8(11) . . ?
C64 C65 C66 118.1(11) . . ?
C61 C66 C65 120.5(10) . . ?
C72 C71 C76 120.0 . . ?
C72 C71 P6 115.4(9) . . ?
C76 C71 P6 123.8(9) . . ?
C73 C72 C71 120.0 . . ?
C74 C73 C72 120.0 . . ?
C73 C74 C75 120.0 . . ?
C76 C75 C74 120.0 . . ?
C75 C76 C71 120.0 . . ?
C72' C71' C76' 120.0 . . ?
C72' C71' P6 118.7(11) . . ?
C76' C71' P6 121.2(11) . . ?
C73' C72' C71' 120.0 . . ?
C72' C73' C74' 120.0 . . ?
C75' C74' C73' 120.0 . . ?
C76' C75' C74' 120.0 . . ?
C75' C76' C71' 120.0 . . ?
C86 C81 C82 118.5(11) . . ?
C86 C81 P6 123.6(8) . . ?
C82 C81 P6 117.5(8) . . ?
C83 C82 C81 119.5(12) . . ?
C82 C83 C84 121.6(13) . . ?
C85 C84 C83 119.0(13) . . ?
C84 C85 C86 120.0(13) . . ?
C81 C86 C85 121.4(12) . . ?
C92 C91 C96 116.7(10) . . ?
C92 C91 P3 121.2(8) . . ?
C96 C91 P3 121.7(7) . . ?
C93 C92 C91 122.0(10) . . ?
C92 C93 C94 119.6(10) . . ?
C95 C94 C93 121.0(11) . . ?
C94 C95 C96 119.5(10) . . ?
C95 C96 C91 121.4(10) . . ?
C102 C101 C106 118.1(10) . . ?
C102 C101 P3 124.1(8) . . ?
C106 C101 P3 117.7(8) . . ?
C103 C102 C101 120.5(10) . . ?
C102 C103 C104 119.8(12) . . ?
C103 C104 C105 121.6(12) . . ?
C106 C105 C104 118.6(11) . . ?
C105 C106 C101 121.2(11) . . ?
C112 C111 C116 119.1(11) . . ?
C112 C111 P4 117.1(8) . . ?
C116 C111 P4 123.6(8) . . ?
C111 C112 C113 120.6(11) . . ?
C114 C113 C112 120.6(11) . . ?
C113 C114 C115 118.8(13) . . ?
C116 C115 C114 121.0(11) . . ?
C115 C116 C111 119.9(11) . . ?
C126 C121 C122 118.0(10) . . ?
C126 C121 P4 122.7(8) . . ?
C122 C121 P4 119.4(7) . . ?
C123 C122 C121 120.8(10) . . ?
C124 C123 C122 120.1(11) . . ?
C123 C124 C125 119.8(11) . . ?
C126 C125 C124 120.3(10) . . ?
C125 C126 C121 121.1(10) . . ?
O1 C202 C201 122.5(15) . . ?
O1 C202 C200 115.4(15) . . ?
C201 C202 C200 122.0(15) . . ?
C206 O2 C205 47.2(19) . . ?
C206 C205 O2 53.7(21) . . ?
C205 C206 O2 79.1(27) . . ?
C205 C206 C204 88.5(27) . . ?
O2 C206 C204 84.9(24) . . ?
C207 O3 C209 48.2(19) . . ?
C207 O3 C208 55.0(18) . . ?
C209 O3 C208 46.2(17) . . ?
C209 C207 C208 53.5(23) . . ?
C209 C207 O3 66.3(26) . . ?
C208 C207 O3 63.6(21) . . ?
C209 C208 C207 55.9(24) . . ?
C209 C208 O3 66.0(24) . . ?
C207 C208 O3 61.4(20) . . ?
C208 C209 C207 70.5(29) . . ?
C208 C209 O3 67.8(25) . . ?
C207 C209 O3 65.5(25) . . ?

loop_
_geom_bond_atom_site_label_1
_geom_bond_atom_site_label_2
_geom_bond_distance
_geom_bond_site_symmetry_2
_geom_bond_publ_flag
Au1 P5 2.293(3) . y
Au1 P1 2.365(3) . y
Au1 P2 2.429(3) . y
Au2 P6 2.288(3) . y
Au2 P3 2.374(3) . y
Au2 P4 2.443(3) . y
P1 C11 1.810(11) . y
P1 C21 1.822(11) . y
P1 C1 1.835(11) . y
P2 C31 1.809(11) . y
P2 C41 1.821(12) . y
P2 C2 1.828(10) . y
P3 C91 1.782(11) . y
P3 C101 1.817(11) . y
P3 C3 1.818(10) . y
P4 C121 1.799(11) . y
P4 C111 1.823(11) . y
P4 C4 1.826(10) . y
P5 C51 1.815(10) . y
P5 C61 1.816(10) . y
P5 C5 1.835(10) . y
P6 C71' 1.797(13) . ?
P6 C81 1.806(10) . ?
P6 C71 1.811(12) . ?
P6 C7 1.833(10) . y
C1 C2 1.601(14) . y
C1 B3 1.62(2) . ?
C1 B7 1.72(2) . ?
C1 B6 1.73(2) . ?
C2 B1 1.64(2) . ?
C2 B8 1.73(2) . ?
C2 B7 1.74(2) . ?
C3 C4 1.606(13) . y
C3 B13 1.63(2) . ?
C3 B17 1.72(2) . ?
C3 B18 1.74(2) . ?
C4 B11 1.62(2) . ?
C4 B18 1.74(2) . ?
C4 B14 1.75(2) . ?
C5 C6 1.544(13) . y
C6 C7 1.536(14) . y
B1 B4 1.79(2) . ?
B1 B8 1.80(2) . ?
B1 B2 1.85(2) . ?
B2 B5 1.74(2) . ?
B2 B4 1.76(2) . ?
B2 B3 1.80(2) . ?
B3 B5 1.74(2) . ?
B3 B6 1.77(2) . ?
B4 B8 1.76(2) . ?
B4 B5 1.80(2) . ?
B4 B9 1.81(2) . ?
B5 B6 1.76(2) . ?
B5 B9 1.79(2) . ?
B6 B7 1.74(2) . ?
B6 B9 1.77(2) . ?
B7 B9 1.75(2) . ?
B7 B8 1.76(2) . ?
B8 B9 1.75(2) . ?
B11 B15 1.75(2) . ?
B11 B14 1.77(2) . ?
B11 B12 1.80(2) . ?
B12 B15 1.77(2) . ?
B12 B16 1.78(2) . ?
B12 B13 1.86(2) . ?
B13 B16 1.79(2) . ?
B13 B17 1.80(2) . ?
B14 B15 1.74(2) . ?
B14 B19 1.76(2) . ?
B14 B18 1.79(2) . ?
B15 B19 1.80(2) . ?
B15 B16 1.80(2) . ?
B16 B17 1.77(2) . ?
B16 B19 1.80(2) . ?
B17 B19 1.74(2) . ?
B17 B18 1.75(2) . ?
B18 B19 1.77(2) . ?
C11 C12 1.362(14) . ?
C11 C16 1.384(13) . ?
C12 C13 1.383(15) . ?
C13 C14 1.37(2) . ?
C14 C15 1.370(15) . ?
C15 C16 1.368(14) . ?
C21 C22 1.393(14) . ?
C21 C26 1.397(13) . ?
C22 C23 1.381(15) . ?
C23 C24 1.36(2) . ?
C24 C25 1.36(2) . ?
C25 C26 1.378(14) . ?
C31 C32 1.370(13) . ?
C31 C36 1.378(13) . ?
C32 C33 1.393(14) . ?
C33 C34 1.373(15) . ?
C34 C35 1.377(14) . ?
C35 C36 1.397(13) . ?
C41 C42 1.381(14) . ?
C41 C46 1.402(14) . ?
C42 C43 1.370(14) . ?
C43 C44 1.378(15) . ?
C44 C45 1.37(2) . ?
C45 C46 1.37(2) . ?
C51 C56 1.377(13) . ?
C51 C52 1.397(13) . ?
C52 C53 1.364(14) . ?
C53 C54 1.375(14) . ?
C54 C55 1.370(14) . ?
C55 C56 1.384(14) . ?
C61 C66 1.383(12) . ?
C61 C62 1.391(12) . ?
C62 C63 1.381(14) . ?
C63 C64 1.354(14) . ?
C64 C65 1.367(14) . ?
C65 C66 1.388(13) . ?
C71 C72 1.39 . ?
C71 C76 1.39 . ?
C72 C73 1.39 . ?
C73 C74 1.39 . ?
C74 C75 1.39 . ?
C75 C76 1.39 . ?
C71' C72' 1.39 . ?
C71' C76' 1.39 . ?
C72' C73' 1.39 . ?
C73' C74' 1.39 . ?
C74' C75' 1.39 . ?
C75' C76' 1.39 . ?
C81 C86 1.368(13) . ?
C81 C82 1.394(13) . ?
C82 C83 1.368(15) . ?
C83 C84 1.38(2) . ?
C84 C85 1.36(2) . ?
C85 C86 1.381(14) . ?
C91 C92 1.399(13) . ?
C91 C96 1.407(13) . ?
C92 C93 1.372(13) . ?
C93 C94 1.377(13) . ?
C94 C95 1.368(13) . ?
C95 C96 1.386(13) . ?
C101 C102 1.387(13) . ?
C101 C106 1.390(13) . ?
C102 C103 1.360(13) . ?
C103 C104 1.361(14) . ?
C104 C105 1.366(14) . ?
C105 C106 1.366(14) . ?
C111 C112 1.377(13) . ?
C111 C116 1.384(13) . ?
C112 C113 1.382(14) . ?
C113 C114 1.369(14) . ?
C114 C115 1.386(14) . ?
C115 C116 1.375(14) . ?
C121 C126 1.388(12) . ?
C121 C122 1.391(13) . ?
C122 C123 1.382(13) . ?
C123 C124 1.368(13) . ?
C124 C125 1.380(14) . ?
C125 C126 1.367(13) . ?
O1 C202 1.25(2) . ?
C200 C202 1.54(2) . ?
C201 C202 1.48(2) . ?
O2 C206 1.49(4) . ?
O2 C205 1.82(4) . ?
C204 C206 1.80(4) . ?
C205 C206 1.36(4) . ?
O3 C207 1.83(5) . ?
O3 C209 1.85(5) . ?
O3 C208 1.87(5) . ?
C207 C209 1.50(5) . ?
C207 C208 1.71(5) . ?
C208 C209 1.46(5) . ?
